data_2240405
loop_
_publ_author_name
'Faizi, Md. Serajul Haque'
'Sharkina, Natalia O.'

_publ_section_title
;
 Crystal structure of
 aqua[<i>N</i>-(2-oxidobenzyl-\k<i>O</i>)-<small>L</small>-leucinato-\k^2^<i>N</i>,<i>O</i>](1,10-phenanthroline-\k^2^<i>N</i>,<i>N</i>')nickel(II)
 pentahydrate
;
_journal_coeditor_code FF2134
_journal_issue 2
_journal_name_full 'Acta Crystallographica Section E'
_journal_page_first 195
_journal_page_last 198
_journal_paper_doi 10.1107/S2056989015001085
_journal_volume 71
_journal_year 2015
_chemical_formula_iupac '[Ni (C13 H17 N O3) (C12 H8 N2) (H2 O)] , 5H2 O'
_chemical_formula_moiety 'C25 H27 N3 Ni O4, 5(H2 O)'
_chemical_formula_sum 'C25 H37 N3 Ni O9'
_chemical_formula_weight 582.29
_chemical_name_systematic
;Aqua[<i>N</i>-(2-oxidobenzyl-\k<i>O</i>)-<i>L</i>-leucinato-\k^2^<i>N</i>,<i>O</i>](1,10-phenanthroline-<i>N</i>,<i>N</i>')nickel(II)
pentahydrate
;
_space_group_IT_number 19
_symmetry_cell_setting orthorhombic
_symmetry_space_group_name_Hall 'P 2ac 2ab'
_symmetry_space_group_name_H-M 'P 21 21 21'
_atom_sites_solution_hydrogens geom
_atom_sites_solution_primary direct
_atom_sites_solution_secondary difmap
_audit_creation_method SHELXL-97
_cell_angle_alpha 90.00
_cell_angle_beta 90.00
_cell_angle_gamma 90.00
_cell_formula_units_Z 4
_cell_length_a 11.7968(2)
_cell_length_b 14.8290(3)
_cell_length_c 16.1406(3)
_cell_measurement_reflns_used 1399
_cell_measurement_temperature 100(2)
_cell_measurement_theta_max 28.63
_cell_measurement_theta_min 2.61
_cell_volume 2823.55(9)
_computing_cell_refinement
;
SAINT (Bruker, 2003)
;
_computing_data_collection
;
SMART (Bruker, 2003)
;
_computing_data_reduction
;
SAINT (Bruker, 2003)
;
_computing_molecular_graphics
;
DIAMOND (Brandenburg & Putz, 2006)
;
_computing_publication_material
;
DIAMOND (Brandenburg & Putz, 2006)
;
_computing_structure_refinement
;
SHELXL97 (Sheldrick, 2015)
;
_computing_structure_solution
;
SIR97 (Altomare <i>et al.</i>, 1999)
;
_diffrn_ambient_temperature 100(2)
_diffrn_measured_fraction_theta_full 0.996
_diffrn_measured_fraction_theta_max 0.996
_diffrn_measurement_device_type 'Bruker SMART APEX CCD diffractometer'
_diffrn_measurement_method \w
_diffrn_radiation_monochromator graphite
_diffrn_radiation_source 'fine-focus sealed tube'
_diffrn_radiation_type MoK\a
_diffrn_radiation_wavelength 0.71073
_diffrn_reflns_av_R_equivalents 0.0244
_diffrn_reflns_av_sigmaI/netI 0.0229
_diffrn_reflns_limit_h_max 14
_diffrn_reflns_limit_h_min -14
_diffrn_reflns_limit_k_max 17
_diffrn_reflns_limit_k_min -17
_diffrn_reflns_limit_l_max 19
_diffrn_reflns_limit_l_min -19
_diffrn_reflns_number 29541
_diffrn_reflns_theta_full 25.50
_diffrn_reflns_theta_max 25.50
_diffrn_reflns_theta_min 2.87
_exptl_absorpt_coefficient_mu 0.741
_exptl_absorpt_correction_T_max 0.8647
_exptl_absorpt_correction_T_min 0.8034
_exptl_absorpt_correction_type multi-scan
_exptl_absorpt_process_details
;
(SADABS; Bruker, 2001)
;
_exptl_crystal_colour green
_exptl_crystal_density_diffrn 1.370
_exptl_crystal_density_method 'not measured'
_exptl_crystal_description block
_exptl_crystal_F_000 1232
_exptl_crystal_size_max 0.30
_exptl_crystal_size_mid 0.21
_exptl_crystal_size_min 0.15
_refine_diff_density_max 0.219
_refine_diff_density_min -0.235
_refine_ls_abs_structure_details
;
(Flack, 1983), 2291 Friedel pairs
;
_refine_ls_abs_structure_Flack 0.008(7)
_refine_ls_extinction_method none
_refine_ls_goodness_of_fit_ref 1.032
_refine_ls_hydrogen_treatment mixed
_refine_ls_matrix_type full
_refine_ls_number_parameters 347
_refine_ls_number_reflns 5240
_refine_ls_number_restraints 0
_refine_ls_restrained_S_all 1.032
_refine_ls_R_factor_all 0.0229
_refine_ls_R_factor_gt 0.0215
_refine_ls_shift/su_max 0.001
_refine_ls_shift/su_mean 0.000
_refine_ls_structure_factor_coef Fsqd
_refine_ls_weighting_details 'calc w=1/[\s^2^(Fo^2^)+(0.0322P)^2^+0.3183P] where P=(Fo^2^+2Fc^2^)/3'
_refine_ls_weighting_scheme calc
_refine_ls_wR_factor_gt 0.0564
_refine_ls_wR_factor_ref 0.0573
_reflns_number_gt 5046
_reflns_number_total 5240
_reflns_threshold_expression >2sigma(I)
_cod_data_source_file ff2134sup1.cf
_cod_data_source_block I
_cod_database_code 2240405
_cod_database_fobs_code 2240405

loop_
_symmetry_equiv_pos_as_xyz
'x, y, z'
'-x+1/2, -y, z+1/2'
'-x, y+1/2, -z+1/2'
'x+1/2, -y+1/2, -z'

loop_
_atom_site_type_symbol
_atom_site_label
_atom_site_fract_x
_atom_site_fract_y
_atom_site_fract_z
_atom_site_U_iso_or_equiv
_atom_site_adp_type
_atom_site_calc_flag
_atom_site_refinement_flags
_atom_site_occupancy
_atom_site_symmetry_multiplicity
C C1 0.67912(16) 0.00202(12) 0.88437(13) 0.0487(5) Uani d . 1 1
H H1 0.6018 0.0137 0.8809 0.058 Uiso calc R 1 1
C C2 0.71452(18) -0.07817(13) 0.92143(13) 0.0558(5) Uani d . 1 1
H H2 0.6614 -0.1186 0.9422 0.067 Uiso calc R 1 1
C C3 0.82686(17) -0.09691(13) 0.92708(13) 0.0522(5) Uani d . 1 1
H H3 0.8514 -0.1496 0.9526 0.063 Uiso calc R 1 1
C C4 0.90610(15) -0.03549(12) 0.89372(11) 0.0422(4) Uani d . 1 1
C C5 1.02594(17) -0.04941(14) 0.89504(13) 0.0553(5) Uani d . 1 1
H H5 1.0550 -0.1010 0.9200 0.066 Uiso calc R 1 1
C C6 1.09760(17) 0.01069(15) 0.86086(14) 0.0573(5) Uani d . 1 1
H H6 1.1752 -0.0002 0.8625 0.069 Uiso calc R 1 1
C C7 1.05636(15) 0.09111(13) 0.82204(11) 0.0442(4) Uani d . 1 1
C C8 1.12618(17) 0.15465(15) 0.78282(14) 0.0576(5) Uani d . 1 1
H H8 1.2044 0.1468 0.7819 0.069 Uiso calc R 1 1
C C9 1.07804(18) 0.22823(16) 0.74592(15) 0.0589(5) Uani d . 1 1
H H9 1.1231 0.2701 0.7184 0.071 Uiso calc R 1 1
C C10 0.96122(16) 0.24002(13) 0.74975(13) 0.0481(4) Uani d . 1 1
H H10 0.9299 0.2907 0.7246 0.058 Uiso calc R 1 1
C C11 0.93931(14) 0.10790(11) 0.82141(9) 0.0346(3) Uani d . 1 1
C C12 0.86278(14) 0.04341(10) 0.85744(10) 0.0339(3) Uani d . 1 1
C C13 0.48304(14) 0.24458(11) 0.83796(11) 0.0386(4) Uani d . 1 1
C C14 0.39435(15) 0.28423(13) 0.79308(14) 0.0514(4) Uani d . 1 1
H H14 0.3766 0.2628 0.7405 0.062 Uiso calc R 1 1
C C15 0.33276(18) 0.35528(15) 0.82648(16) 0.0643(6) Uani d . 1 1
H H15 0.2743 0.3811 0.7959 0.077 Uiso calc R 1 1
C C16 0.35715(19) 0.38806(15) 0.90432(16) 0.0649(6) Uani d . 1 1
H H16 0.3146 0.4348 0.9269 0.078 Uiso calc R 1 1
C C17 0.44555(17) 0.35059(14) 0.94819(13) 0.0539(5) Uani d . 1 1
H H17 0.4632 0.3735 1.0002 0.065 Uiso calc R 1 1
C C18 0.50909(15) 0.27931(12) 0.91669(11) 0.0415(4) Uani d . 1 1
C C19 0.60869(16) 0.24162(13) 0.96300(11) 0.0462(4) Uani d . 1 1
H H19A 0.6129 0.2693 1.0174 0.055 Uiso calc R 1 1
H H19B 0.5987 0.1772 0.9705 0.055 Uiso calc R 1 1
C C20 0.73468(15) 0.35627(11) 0.90083(11) 0.0388(4) Uani d . 1 1
H H20 0.6897 0.3914 0.9404 0.047 Uiso calc R 1 1
C C21 0.69476(13) 0.37869(10) 0.81280(11) 0.0362(3) Uani d . 1 1
C C22 0.86072(17) 0.37934(13) 0.91303(12) 0.0471(4) Uani d . 1 1
H H22A 0.8783 0.3737 0.9715 0.056 Uiso calc R 1 1
H H22B 0.9055 0.3346 0.8838 0.056 Uiso calc R 1 1
C C23 0.89868(19) 0.47278(15) 0.88411(13) 0.0598(6) Uani d . 1 1
H H23 0.8787 0.4785 0.8254 0.072 Uiso calc R 1 1
C C24 1.0279(3) 0.4786(2) 0.8908(2) 0.1145(13) Uani d . 1 1
H H24A 1.0527 0.5372 0.8730 0.172 Uiso calc R 1 1
H H24B 1.0617 0.4333 0.8563 0.172 Uiso calc R 1 1
H H24C 1.0504 0.4691 0.9473 0.172 Uiso calc R 1 1
C C25 0.8371(3) 0.54780(16) 0.93128(17) 0.0957(10) Uani d . 1 1
H H25A 0.8623 0.6054 0.9113 0.144 Uiso calc R 1 1
H H25B 0.8536 0.5428 0.9893 0.144 Uiso calc R 1 1
H H25C 0.7569 0.5422 0.9227 0.144 Uiso calc R 1 1
N N1 0.75051(11) 0.06215(9) 0.85396(9) 0.0368(3) Uani d . 1 1
N N2 0.89272(11) 0.18292(10) 0.78726(8) 0.0370(3) Uani d . 1 1
N N3 0.71624(14) 0.25874(9) 0.91724(9) 0.0373(3) Uani d . 1 1
H H1N3 0.7731(17) 0.2423(12) 0.9458(11) 0.035(5) Uiso d . 1 1
O O1 0.54218(9) 0.17497(7) 0.80691(8) 0.0404(2) Uani d . 1 1
O O2 0.70273(9) 0.31677(7) 0.75881(7) 0.0378(2) Uani d . 1 1
O O3 0.66098(12) 0.45636(8) 0.79805(9) 0.0528(3) Uani d . 1 1
O O4 0.71500(12) 0.12784(8) 0.68295(7) 0.0482(3) Uani d . 1 1
H H1O4 0.7442 0.1593 0.6462 0.072 Uiso d R 1 1
H H2O4 0.6364 0.1109 0.6697 0.072 Uiso d R 1 1
O O5 0.48550(14) 0.09831(10) 0.65816(9) 0.0655(4) Uani d . 1 1
H H1O5 0.4369 0.0440 0.6693 0.098 Uiso d R 1 1
H H2O5 0.4945 0.1184 0.7136 0.098 Uiso d R 1 1
O O6 0.59572(17) 0.35179(11) 0.61226(9) 0.0762(5) Uani d . 1 1
H H1O6 0.6134 0.3321 0.6675 0.114 Uiso d R 1 1
H H2O6 0.5949 0.4193 0.6121 0.114 Uiso d R 1 1
O O7 0.78670(19) 0.24699(12) 0.56707(11) 0.0893(6) Uani d . 1 1
H H1O7 0.8508 0.2601 0.5362 0.134 Uiso d R 1 1
H H2O7 0.7207 0.2824 0.5720 0.134 Uiso d R 1 1
O O8 0.96331(17) 0.27411(12) 0.46430(12) 0.0867(6) Uani d . 1 1
H H1O8 1.0055 0.2280 0.4505 0.130 Uiso d R 1 1
H H2O8 0.9617 0.3251 0.4163 0.130 Uiso d R 1 1
O O9 0.61321(12) 0.53645(10) 0.64845(9) 0.0572(4) Uani d . 1 1
H H1O9 0.6214 0.5095 0.7015 0.086 Uiso d R 1 1
H H2O9 0.5648 0.5795 0.6578 0.086 Uiso d R 1 1
Ni Ni1 0.715392(16) 0.187826(13) 0.801560(13) 0.03288(6) Uani d . 1 1

loop_
_atom_site_aniso_label
_atom_site_aniso_U_11
_atom_site_aniso_U_22
_atom_site_aniso_U_33
_atom_site_aniso_U_12
_atom_site_aniso_U_13
_atom_site_aniso_U_23
C1 0.0358(9) 0.0380(10) 0.0724(13) -0.0048(7) 0.0006(8) 0.0138(9)
C2 0.0498(11) 0.0403(10) 0.0772(13) -0.0072(9) 0.0056(11) 0.0187(9)
C3 0.0570(12) 0.0343(9) 0.0651(12) 0.0052(8) 0.0014(9) 0.0155(9)
C4 0.0454(10) 0.0341(9) 0.0471(9) 0.0074(7) -0.0011(8) 0.0031(7)
C5 0.0485(11) 0.0520(12) 0.0654(12) 0.0192(9) 0.0002(9) 0.0140(9)
C6 0.0355(10) 0.0655(13) 0.0708(13) 0.0179(9) 0.0033(9) 0.0117(11)
C7 0.0328(9) 0.0484(10) 0.0514(10) 0.0053(7) 0.0029(7) 0.0009(8)
C8 0.0319(9) 0.0648(13) 0.0759(14) -0.0012(9) 0.0116(9) 0.0071(10)
C9 0.0448(11) 0.0580(12) 0.0738(14) -0.0115(10) 0.0132(10) 0.0113(11)
C10 0.0455(10) 0.0387(10) 0.0603(11) -0.0033(8) 0.0030(9) 0.0095(8)
C11 0.0348(8) 0.0328(8) 0.0361(8) 0.0013(6) 0.0010(6) -0.0019(6)
C12 0.0335(8) 0.0292(8) 0.0390(8) 0.0017(7) -0.0006(7) -0.0018(6)
C13 0.0296(8) 0.0320(8) 0.0543(10) -0.0035(7) 0.0063(7) -0.0025(7)
C14 0.0353(9) 0.0514(10) 0.0675(12) 0.0012(8) -0.0067(9) -0.0073(9)
C15 0.0373(10) 0.0563(12) 0.0992(19) 0.0117(9) -0.0065(10) -0.0017(12)
C16 0.0484(12) 0.0530(12) 0.0934(17) 0.0088(10) 0.0168(12) -0.0158(12)
C17 0.0493(11) 0.0539(11) 0.0586(12) -0.0010(9) 0.0143(9) -0.0095(9)
C18 0.0381(9) 0.0401(9) 0.0463(9) -0.0054(7) 0.0103(7) 0.0008(8)
C19 0.0523(11) 0.0459(10) 0.0403(9) -0.0040(8) 0.0057(8) 0.0054(8)
C20 0.0435(10) 0.0311(8) 0.0418(9) -0.0003(7) -0.0042(7) -0.0003(7)
C21 0.0347(8) 0.0277(8) 0.0462(9) 0.0002(6) -0.0044(7) 0.0027(7)
C22 0.0501(11) 0.0431(10) 0.0481(10) -0.0064(8) -0.0141(8) 0.0010(8)
C23 0.0708(14) 0.0579(13) 0.0508(11) -0.0251(11) -0.0197(10) 0.0101(9)
C24 0.0807(19) 0.118(3) 0.145(3) -0.0561(19) -0.045(2) 0.053(2)
C25 0.161(3) 0.0464(13) 0.0799(17) -0.0191(16) -0.0274(18) -0.0082(12)
N1 0.0331(7) 0.0304(7) 0.0469(8) 0.0005(5) -0.0002(5) 0.0050(6)
N2 0.0345(7) 0.0322(7) 0.0443(7) -0.0020(6) 0.0005(5) 0.0034(6)
N3 0.0368(7) 0.0345(7) 0.0407(7) 0.0008(7) -0.0061(7) 0.0070(6)
O1 0.0325(5) 0.0341(6) 0.0545(6) -0.0012(4) -0.0014(5) -0.0060(6)
O2 0.0436(6) 0.0292(5) 0.0405(5) 0.0021(6) -0.0054(5) 0.0037(5)
O3 0.0646(8) 0.0328(6) 0.0611(8) 0.0125(6) -0.0169(7) 0.0003(6)
O4 0.0507(7) 0.0445(7) 0.0496(7) -0.0037(6) 0.0031(6) -0.0051(5)
O5 0.0754(10) 0.0614(9) 0.0598(8) -0.0264(8) -0.0071(7) 0.0030(7)
O6 0.1227(15) 0.0539(9) 0.0519(8) -0.0023(10) -0.0210(9) 0.0008(7)
O7 0.1090(14) 0.0725(11) 0.0864(12) -0.0087(11) 0.0442(12) 0.0061(9)
O8 0.1077(15) 0.0609(10) 0.0915(12) -0.0078(10) 0.0424(11) -0.0001(9)
O9 0.0575(9) 0.0537(8) 0.0603(8) 0.0147(7) 0.0051(7) 0.0009(7)
Ni1 0.02919(10) 0.02618(10) 0.04328(10) 0.00102(8) -0.00074(9) 0.00352(9)

loop_
_atom_type_symbol
_atom_type_description
_atom_type_scat_dispersion_real
_atom_type_scat_dispersion_imag
_atom_type_scat_source
C C 0.0033 0.0016 'International Tables Vol C Tables 4.2.6.8 and 6.1.1.4'
H H 0.0000 0.0000 'International Tables Vol C Tables 4.2.6.8 and 6.1.1.4'
N N 0.0061 0.0033 'International Tables Vol C Tables 4.2.6.8 and 6.1.1.4'
O O 0.0106 0.0060 'International Tables Vol C Tables 4.2.6.8 and 6.1.1.4'
Ni Ni 0.3393 1.1124 'International Tables Vol C Tables 4.2.6.8 and 6.1.1.4'

loop_
_geom_angle_atom_site_label_1
_geom_angle_atom_site_label_2
_geom_angle_atom_site_label_3
_geom_angle
N1 C1 C2 122.94(17)
N1 C1 H1 118.5
C2 C1 H1 118.5
C3 C2 C1 119.71(18)
C3 C2 H2 120.1
C1 C2 H2 120.1
C2 C3 C4 119.27(17)
C2 C3 H3 120.4
C4 C3 H3 120.4
C12 C4 C3 117.09(16)
C12 C4 C5 119.12(17)
C3 C4 C5 123.79(17)
C6 C5 C4 121.29(18)
C6 C5 H5 119.4
C4 C5 H5 119.4
C5 C6 C7 121.13(17)
C5 C6 H6 119.4
C7 C6 H6 119.4
C8 C7 C11 117.09(17)
C8 C7 C6 123.87(17)
C11 C7 C6 119.03(17)
C9 C8 C7 119.28(18)
C9 C8 H8 120.4
C7 C8 H8 120.4
C8 C9 C10 119.52(19)
C8 C9 H9 120.2
C10 C9 H9 120.2
N2 C10 C9 123.20(18)
N2 C10 H10 118.4
C9 C10 H10 118.4
N2 C11 C7 123.15(15)
N2 C11 C12 117.06(14)
C7 C11 C12 119.79(15)
N1 C12 C4 122.96(15)
N1 C12 C11 117.43(14)
C4 C12 C11 119.61(15)
O1 C13 C14 121.15(16)
O1 C13 C18 120.38(16)
C14 C13 C18 118.48(16)
C15 C14 C13 120.5(2)
C15 C14 H14 119.7
C13 C14 H14 119.7
C16 C15 C14 120.8(2)
C16 C15 H15 119.6
C14 C15 H15 119.6
C15 C16 C17 118.98(19)
C15 C16 H16 120.5
C17 C16 H16 120.5
C16 C17 C18 121.7(2)
C16 C17 H17 119.1
C18 C17 H17 119.1
C17 C18 C13 119.40(17)
C17 C18 C19 121.50(17)
C13 C18 C19 119.03(16)
N3 C19 C18 110.88(14)
N3 C19 H19A 109.5
C18 C19 H19A 109.5
N3 C19 H19B 109.5
C18 C19 H19B 109.5
H19A C19 H19B 108.1
N3 C20 C21 109.33(13)
N3 C20 C22 109.57(14)
C21 C20 C22 111.54(15)
N3 C20 H20 108.8
C21 C20 H20 108.8
C22 C20 H20 108.8
O3 C21 O2 124.27(16)
O3 C21 C20 118.51(15)
O2 C21 C20 117.17(13)
C23 C22 C20 116.45(17)
C23 C22 H22A 108.2
C20 C22 H22A 108.2
C23 C22 H22B 108.2
C20 C22 H22B 108.2
H22A C22 H22B 107.3
C22 C23 C24 108.8(2)
C22 C23 C25 111.58(19)
C24 C23 C25 113.3(2)
C22 C23 H23 107.7
C24 C23 H23 107.7
C25 C23 H23 107.7
C23 C24 H24A 109.5
C23 C24 H24B 109.5
H24A C24 H24B 109.5
C23 C24 H24C 109.5
H24A C24 H24C 109.5
H24B C24 H24C 109.5
C23 C25 H25A 109.5
C23 C25 H25B 109.5
H25A C25 H25B 109.5
C23 C25 H25C 109.5
H25A C25 H25C 109.5
H25B C25 H25C 109.5
C1 N1 C12 118.00(15)
C1 N1 Ni1 128.79(12)
C12 N1 Ni1 113.20(10)
C10 N2 C11 117.69(15)
C10 N2 Ni1 129.60(12)
C11 N2 Ni1 112.70(10)
C20 N3 C19 112.25(14)
C20 N3 Ni1 108.84(10)
C19 N3 Ni1 110.15(11)
C20 N3 H1N3 105.1(12)
C19 N3 H1N3 110.7(12)
Ni1 N3 H1N3 109.6(12)
C13 O1 Ni1 117.47(9)
C21 O2 Ni1 116.85(10)
Ni1 O4 H1O4 114.3
Ni1 O4 H2O4 107.9
H1O4 O4 H2O4 112.2
H1O5 O5 H2O5 98.5
H1O6 O6 H2O6 108.0
H1O7 O7 H2O7 127.2
H1O8 O8 H2O8 111.9
H1O9 O9 H2O9 102.6
O2 Ni1 O1 91.63(5)
O2 Ni1 N1 171.46(5)
O1 Ni1 N1 95.60(5)
O2 Ni1 N2 93.90(5)
O1 Ni1 N2 171.73(5)
N1 Ni1 N2 79.43(5)
O2 Ni1 O4 95.06(5)
O1 Ni1 O4 89.82(5)
N1 Ni1 O4 89.52(5)
N2 Ni1 O4 83.59(5)
O2 Ni1 N3 80.50(5)
O1 Ni1 N3 90.78(6)
N1 Ni1 N3 94.83(5)
N2 Ni1 N3 96.19(6)
O4 Ni1 N3 175.53(5)

loop_
_geom_bond_atom_site_label_1
_geom_bond_atom_site_label_2
_geom_bond_distance
C1 N1 1.321(2)
C1 C2 1.395(3)
C1 H1 0.9300
C2 C3 1.357(3)
C2 H2 0.9300
C3 C4 1.412(3)
C3 H3 0.9300
C4 C12 1.405(2)
C4 C5 1.429(3)
C5 C6 1.347(3)
C5 H5 0.9300
C6 C7 1.432(3)
C6 H6 0.9300
C7 C8 1.402(3)
C7 C11 1.403(2)
C8 C9 1.367(3)
C8 H8 0.9300
C9 C10 1.390(3)
C9 H9 0.9300
C10 N2 1.318(2)
C10 H10 0.9300
C11 N2 1.358(2)
C11 C12 1.438(2)
C12 N1 1.354(2)
C13 O1 1.343(2)
C13 C14 1.402(3)
C13 C18 1.405(3)
C14 C15 1.389(3)
C14 H14 0.9300
C15 C16 1.378(3)
C15 H15 0.9300
C16 C17 1.378(3)
C16 H16 0.9300
C17 C18 1.392(3)
C17 H17 0.9300
C18 C19 1.501(3)
C19 N3 1.490(2)
C19 H19A 0.9700
C19 H19B 0.9700
C20 N3 1.486(2)
C20 C21 1.533(2)
C20 C22 1.538(3)
C20 H20 0.9800
C21 O3 1.2417(19)
C21 O2 1.269(2)
C22 C23 1.529(3)
C22 H22A 0.9700
C22 H22B 0.9700
C23 C24 1.531(4)
C23 C25 1.531(4)
C23 H23 0.9800
C24 H24A 0.9600
C24 H24B 0.9600
C24 H24C 0.9600
C25 H25A 0.9600
C25 H25B 0.9600
C25 H25C 0.9600
N1 Ni1 2.0881(14)
N2 Ni1 2.1058(13)
N3 Ni1 2.1429(14)
N3 H1N3 0.849(19)
O1 Ni1 2.0540(11)
O2 Ni1 2.0383(11)
O4 Ni1 2.1110(12)
O4 H1O4 0.8299
O4 H2O4 0.9845
O5 H1O5 1.0049
O5 H2O5 0.9485
O6 H1O6 0.9604
O6 H2O6 1.0011
O7 H1O7 0.9260
O7 H2O7 0.9419
O8 H1O8 0.8742
O8 H2O8 1.0820
O9 H1O9 0.9494
O9 H2O9 0.8705

loop_
_geom_hbond_atom_site_label_D
_geom_hbond_atom_site_label_H
_geom_hbond_atom_site_label_A
_geom_hbond_site_symmetry_A
_geom_hbond_distance_DH
_geom_hbond_distance_HA
_geom_hbond_distance_DA
_geom_hbond_angle_DHA
O4 H1O4 O7 . 0.83 1.89 2.709(2) 168.6
O4 H2O4 O5 . 0.98 1.80 2.772(2) 168.8
O5 H1O5 O3 3_646 1.00 1.82 2.8137(19) 171.1
O5 H2O5 O1 . 0.95 1.81 2.7393(19) 164.4
O6 H1O6 O2 . 0.96 1.83 2.7310(18) 155.8
O6 H2O6 O9 . 1.00 1.85 2.807(2) 159.8
O7 H1O7 O8 . 0.93 1.78 2.693(3) 170.6
O7 H2O7 O6 . 0.94 1.91 2.832(3) 165.0
O8 H1O8 O6 4_556 0.87 1.89 2.730(3) 161.5
O8 H2O8 O5 4_556 1.08 1.68 2.749(2) 169.3
O9 H1O9 O3 . 0.95 1.81 2.749(2) 170.7
O9 H2O9 O1 3_656 0.87 1.98 2.8459(18) 173.2

loop_
_geom_torsion_atom_site_label_1
_geom_torsion_atom_site_label_2
_geom_torsion_atom_site_label_3
_geom_torsion_atom_site_label_4
_geom_torsion
N1 C1 C2 C3 -0.2(3)
C1 C2 C3 C4 -1.3(3)
C2 C3 C4 C12 1.1(3)
C2 C3 C4 C5 -178.9(2)
C12 C4 C5 C6 -1.3(3)
C3 C4 C5 C6 178.7(2)
C4 C5 C6 C7 0.2(4)
C5 C6 C7 C8 -177.7(2)
C5 C6 C7 C11 1.3(3)
C11 C7 C8 C9 -0.5(3)
C6 C7 C8 C9 178.5(2)
C7 C8 C9 C10 1.7(3)
C8 C9 C10 N2 -0.4(4)
C8 C7 C11 N2 -2.0(3)
C6 C7 C11 N2 178.93(17)
C8 C7 C11 C12 177.34(16)
C6 C7 C11 C12 -1.7(3)
C3 C4 C12 N1 0.4(3)
C5 C4 C12 N1 -179.63(17)
C3 C4 C12 C11 -179.14(16)
C5 C4 C12 C11 0.9(3)
N2 C11 C12 N1 0.5(2)
C7 C11 C12 N1 -178.91(15)
N2 C11 C12 C4 -179.97(15)
C7 C11 C12 C4 0.6(2)
O1 C13 C14 C15 179.01(18)
C18 C13 C14 C15 -1.0(3)
C13 C14 C15 C16 -0.2(3)
C14 C15 C16 C17 1.4(3)
C15 C16 C17 C18 -1.4(3)
C16 C17 C18 C13 0.2(3)
C16 C17 C18 C19 177.10(19)
O1 C13 C18 C17 -179.03(16)
C14 C13 C18 C17 1.0(3)
O1 C13 C18 C19 4.0(2)
C14 C13 C18 C19 -175.97(17)
C17 C18 C19 N3 -114.01(19)
C13 C18 C19 N3 62.9(2)
N3 C20 C21 O3 151.94(15)
C22 C20 C21 O3 -86.71(19)
N3 C20 C21 O2 -30.7(2)
C22 C20 C21 O2 90.65(18)
N3 C20 C22 C23 169.60(16)
C21 C20 C22 C23 48.4(2)
C20 C22 C23 C24 -172.7(2)
C20 C22 C23 C25 61.5(2)
C2 C1 N1 C12 1.6(3)
C2 C1 N1 Ni1 -176.86(15)
C4 C12 N1 C1 -1.7(3)
C11 C12 N1 C1 177.78(16)
C4 C12 N1 Ni1 176.99(13)
C11 C12 N1 Ni1 -3.49(18)
C9 C10 N2 C11 -2.0(3)
C9 C10 N2 Ni1 179.36(16)
C7 C11 N2 C10 3.3(2)
C12 C11 N2 C10 -176.12(16)
C7 C11 N2 Ni1 -177.88(13)
C12 C11 N2 Ni1 2.74(17)
C21 C20 N3 C19 -97.20(16)
C22 C20 N3 C19 140.27(15)
C21 C20 N3 Ni1 25.00(16)
C22 C20 N3 Ni1 -97.53(15)
C18 C19 N3 C20 56.96(19)
C18 C19 N3 Ni1 -64.49(16)
C14 C13 O1 Ni1 125.71(15)
C18 C13 O1 Ni1 -54.29(19)
O3 C21 O2 Ni1 -162.77(14)
C20 C21 O2 Ni1 20.04(18)
C21 O2 Ni1 O1 86.89(11)
C21 O2 Ni1 N1 -60.9(4)
C21 O2 Ni1 N2 -99.25(11)
C21 O2 Ni1 O4 176.86(11)
C21 O2 Ni1 N3 -3.62(11)
C13 O1 Ni1 O2 -43.27(13)
C13 O1 Ni1 N1 132.18(12)
C13 O1 Ni1 N2 -175.3(3)
C13 O1 Ni1 O4 -138.32(12)
C13 O1 Ni1 N3 37.25(12)
C1 N1 Ni1 O2 143.3(3)
C12 N1 Ni1 O2 -35.3(4)
C1 N1 Ni1 O1 -4.37(17)
C12 N1 Ni1 O1 177.07(12)
C1 N1 Ni1 N2 -177.71(17)
C12 N1 Ni1 N2 3.73(12)
C1 N1 Ni1 O4 -94.14(17)
C12 N1 Ni1 O4 87.30(12)
C1 N1 Ni1 N3 86.88(17)
C12 N1 Ni1 N3 -91.68(12)
C10 N2 Ni1 O2 -10.16(17)
C11 N2 Ni1 O2 171.16(11)
C10 N2 Ni1 O1 121.7(4)
C11 N2 Ni1 O1 -57.0(4)
C10 N2 Ni1 N1 175.22(17)
C11 N2 Ni1 N1 -3.47(11)
C10 N2 Ni1 O4 84.50(17)
C11 N2 Ni1 O4 -94.18(11)
C10 N2 Ni1 N3 -91.01(17)
C11 N2 Ni1 N3 90.31(11)
C20 N3 Ni1 O2 -13.11(11)
C19 N3 Ni1 O2 110.36(11)
C20 N3 Ni1 O1 -104.63(12)
C19 N3 Ni1 O1 18.84(11)
C20 N3 Ni1 N1 159.69(11)
C19 N3 Ni1 N1 -76.85(11)
C20 N3 Ni1 N2 79.83(12)
C19 N3 Ni1 N2 -156.70(11)
C20 N3 Ni1 O4 -7.0(9)
C19 N3 Ni1 O4 116.5(8)
